data_2211996
loop_
_publ_author_name
'Xia, H.-T.'
'Liu, Y.-F.'
'Yang, S.-P.'
'Wang, D.-Q.'

_publ_section_title 6,6'-Dimethoxy-2,2'-(2,2,4-trimethylimidazolidine-1,3-diyldimethylene)diphenol
_journal_coeditor_code AT2197
_journal_issue 2
_journal_name_full 'Acta Crystallographica Section E'
_journal_page_first o680
_journal_page_last o682
_journal_paper_doi 10.1107/S1600536807001018
_journal_volume 63
_journal_year 2007
_chemical_formula_iupac 'C22 H30 N2 O4'
_chemical_formula_moiety 'C22 H30 N2 O4'
_chemical_formula_sum 'C22 H30 N2 O4'
_chemical_formula_weight 386.48
_chemical_name_systematic
;
6,6'-Dimethoxy-2,2'-(2,2,4-trimethylimidazolidine-1,3-
dimethyldimethylene)diphenol
;
_space_group_IT_number 2
_symmetry_cell_setting triclinic
_symmetry_space_group_name_Hall '-P 1'
_symmetry_space_group_name_H-M 'P -1'
_atom_sites_solution_hydrogens geom
_atom_sites_solution_primary direct
_atom_sites_solution_secondary difmap
_audit_creation_method SHELXL-97
_cell_angle_alpha 68.260(3)
_cell_angle_beta 85.659(3)
_cell_angle_gamma 84.541(4)
_cell_formula_units_Z 2
_cell_length_a 9.879(2)
_cell_length_b 10.443(2)
_cell_length_c 10.941(3)
_cell_measurement_reflns_used 936
_cell_measurement_temperature 298(2)
_cell_measurement_theta_max 24.997
_cell_measurement_theta_min 2.216
_cell_volume 1042.7(4)
_computing_cell_refinement <i>SMART</i>
_computing_data_collection '<i>SMART</i> (Siemens, 1996)'
_computing_data_reduction 'SAINT (Siemens, 1996)'
_computing_molecular_graphics 'SHELXTL (Sheldrick, 1997b)'
_computing_publication_material SHELXTL
_computing_structure_refinement 'SHELXL97 (Sheldrick, 1997a)'
_computing_structure_solution 'SHELXS97 (Sheldrick, 1997a)'
_diffrn_ambient_temperature 298(2)
_diffrn_measured_fraction_theta_full 0.979
_diffrn_measured_fraction_theta_max 0.979
_diffrn_measurement_device_type 'Bruker SMART 1000 CCD area-detector'
_diffrn_measurement_method '\f and \w'
_diffrn_radiation_monochromator graphite
_diffrn_radiation_source 'fine-focus sealed tube'
_diffrn_radiation_type MoK\a
_diffrn_radiation_wavelength 0.71073
_diffrn_reflns_av_R_equivalents 0.0353
_diffrn_reflns_av_sigmaI/netI 0.0919
_diffrn_reflns_limit_h_max 11
_diffrn_reflns_limit_h_min -11
_diffrn_reflns_limit_k_max 12
_diffrn_reflns_limit_k_min -11
_diffrn_reflns_limit_l_max 12
_diffrn_reflns_limit_l_min -13
_diffrn_reflns_number 5397
_diffrn_reflns_theta_full 25.00
_diffrn_reflns_theta_max 25.00
_diffrn_reflns_theta_min 2.01
_diffrn_standards_decay_% 0
_diffrn_standards_number 0
_exptl_absorpt_coefficient_mu 0.085
_exptl_absorpt_correction_T_max 0.9899
_exptl_absorpt_correction_T_min 0.9670
_exptl_absorpt_correction_type multi-scan
_exptl_absorpt_process_details '(SADABS; Sheldrick, 1996)'
_exptl_crystal_colour colourless
_exptl_crystal_density_diffrn 1.231
_exptl_crystal_density_method 'not measured'
_exptl_crystal_description block
_exptl_crystal_F_000 416
_exptl_crystal_size_max 0.40
_exptl_crystal_size_mid 0.21
_exptl_crystal_size_min 0.12
_refine_diff_density_max 0.168
_refine_diff_density_min -0.184
_refine_ls_extinction_method none
_refine_ls_goodness_of_fit_ref 0.950
_refine_ls_hydrogen_treatment constr
_refine_ls_matrix_type full
_refine_ls_number_parameters 257
_refine_ls_number_reflns 3598
_refine_ls_number_restraints 1
_refine_ls_restrained_S_all 0.955
_refine_ls_R_factor_all 0.1375
_refine_ls_R_factor_gt 0.0549
_refine_ls_shift/su_max 0.003
_refine_ls_shift/su_mean 0.001
_refine_ls_structure_factor_coef Fsqd
_refine_ls_weighting_details 'calc w=1/[\s^2^(Fo^2^)+(0.0528P)^2^] where P=(Fo^2^+2Fc^2^)/3'
_refine_ls_weighting_scheme calc
_refine_ls_wR_factor_gt 0.1080
_refine_ls_wR_factor_ref 0.1375
_reflns_number_gt 1679
_reflns_number_total 3598
_reflns_threshold_expression I>2\s(I)
_cod_data_source_file at2197.cif
_cod_data_source_block I
_cod_database_code 2211996
_cod_database_fobs_code 2211996

loop_
_symmetry_equiv_pos_as_xyz
'x, y, z'
'-x, -y, -z'

loop_
_atom_site_type_symbol
_atom_site_label
_atom_site_fract_x
_atom_site_fract_y
_atom_site_fract_z
_atom_site_U_iso_or_equiv
_atom_site_adp_type
_atom_site_calc_flag
_atom_site_refinement_flags
_atom_site_occupancy
_atom_site_disorder_assembly
_atom_site_disorder_group
N N1 0.7485(2) 0.7656(2) 0.5890(2) 0.0418(7) Uani d . 1 . .
N N2 0.5736(2) 0.6341(2) 0.7134(2) 0.0406(6) Uani d . 1 A .
O O1 0.7468(2) 1.0227(2) 0.4017(2) 0.0600(6) Uani d . 1 . .
H H1 0.7280 0.9716 0.4773 0.090 Uiso calc R 1 . .
O O2 0.8370(2) 1.1650(2) 0.1634(2) 0.0619(7) Uani d . 1 . .
O O3 0.5566(2) 0.3640(2) 0.8601(2) 0.0630(7) Uani d . 1 A .
H H3 0.5891 0.4372 0.8482 0.094 Uiso calc R 1 . .
O O4 0.4176(2) 0.1500(2) 0.8911(2) 0.0634(7) Uani d . 1 . .
C C1 0.6772(3) 0.7249(3) 0.7219(3) 0.0439(8) Uani d . 1 . .
C C2 0.5691(3) 0.6452(4) 0.5755(3) 0.0613(10) Uani d . 1 . .
H H2A 0.5103 0.7243 0.5257 0.074 Uiso d PR 0.299(4) A 2
H H2B 0.5400 0.5624 0.5680 0.074 Uiso d R 1 . .
C C3 0.7159(3) 0.6679(4) 0.5301(3) 0.0623(10) Uani d D 1 A .
H H3A 0.7718 0.5819 0.5649 0.075 Uiso d PR 0.701(4) A 1
H H3B 0.7274 0.7050 0.4348 0.075 Uiso d R 1 . .
C C4 0.6175(3) 0.8557(3) 0.7421(3) 0.0652(10) Uani d . 1 . .
H H4A 0.5496 0.9012 0.6788 0.098 Uiso calc R 1 . .
H H4B 0.6885 0.9164 0.7307 0.098 Uiso calc R 1 . .
H H4C 0.5769 0.8321 0.8294 0.098 Uiso calc R 1 . .
C C5 0.7681(3) 0.6396(4) 0.8352(3) 0.0634(10) Uani d . 1 . .
H H5A 0.7132 0.6051 0.9152 0.095 Uiso calc R 1 . .
H H5B 0.8338 0.6968 0.8452 0.095 Uiso calc R 1 . .
H H5C 0.8144 0.5635 0.8165 0.095 Uiso calc R 1 . .
C C6 0.4770(5) 0.7469(5) 0.4869(5) 0.0743(15) Uani d P 0.701(4) A 1
H H6A 0.3848 0.7271 0.5173 0.111 Uiso d PR 0.701(4) A 1
H H6B 0.4922 0.7436 0.4003 0.111 Uiso d PR 0.701(4) A 1
H H6C 0.4927 0.8373 0.4839 0.111 Uiso d PR 0.701(4) A 1
C C6' 0.7866(11) 0.5384(12) 0.5496(11) 0.0743(15) Uani d PD 0.299(4) A 2
H H6'1 0.8771 0.5526 0.5109 0.111 Uiso d PR 0.299(4) A 2
H H6'2 0.7410 0.4870 0.5103 0.111 Uiso d PR 0.299(4) A 2
H H6'3 0.7912 0.4877 0.6426 0.111 Uiso d PR 0.299(4) A 2
C C7 0.8935(3) 0.7886(3) 0.5820(3) 0.0510(9) Uani d . 1 . .
H H7A 0.9454 0.7004 0.6195 0.061 Uiso calc R 1 . .
H H7B 0.9078 0.8440 0.6334 0.061 Uiso calc R 1 . .
C C8 0.9438(3) 0.8613(3) 0.4411(3) 0.0433(8) Uani d . 1 . .
C C9 0.8700(3) 0.9777(3) 0.3605(3) 0.0432(8) Uani d . 1 . .
C C10 0.9187(3) 1.0516(3) 0.2320(3) 0.0443(8) Uani d . 1 . .
C C11 1.0405(3) 1.0083(4) 0.1851(3) 0.0558(9) Uani d . 1 . .
H H11 1.0735 1.0573 0.1002 0.067 Uiso calc R 1 . .
C C12 1.1137(3) 0.8919(4) 0.2648(4) 0.0624(10) Uani d . 1 . .
H H12 1.1955 0.8619 0.2328 0.075 Uiso calc R 1 . .
C C13 1.0662(3) 0.8194(4) 0.3917(3) 0.0579(9) Uani d . 1 . .
H H13 1.1170 0.7416 0.4445 0.070 Uiso calc R 1 . .
C C14 0.8790(4) 1.2462(4) 0.0314(3) 0.0757(11) Uani d . 1 . .
H H14A 0.9643 1.2830 0.0317 0.113 Uiso calc R 1 . .
H H14B 0.8116 1.3207 -0.0052 0.113 Uiso calc R 1 . .
H H14C 0.8894 1.1892 -0.0208 0.113 Uiso calc R 1 . .
C C15 0.4401(3) 0.6410(3) 0.7817(3) 0.0497(9) Uani d . 1 . .
H H15A 0.3895 0.7273 0.7339 0.060 Uiso calc R 1 A .
H H15B 0.4535 0.6391 0.8693 0.060 Uiso calc R 1 . .
C C16 0.3592(3) 0.5215(3) 0.7921(3) 0.0410(8) Uani d . 1 A .
C C17 0.4217(3) 0.3884(3) 0.8335(3) 0.0438(8) Uani d . 1 . .
C C18 0.3464(3) 0.2762(3) 0.8479(3) 0.0461(8) Uani d . 1 A .
C C19 0.2104(3) 0.2981(4) 0.8194(3) 0.0507(9) Uani d . 1 . .
H H19 0.1603 0.2239 0.8285 0.061 Uiso calc R 1 A .
C C20 0.1494(3) 0.4303(4) 0.7775(3) 0.0609(10) Uani d . 1 A .
H H20 0.0579 0.4449 0.7581 0.073 Uiso calc R 1 . .
C C21 0.2222(3) 0.5412(4) 0.7639(3) 0.0559(9) Uani d . 1 . .
H H21 0.1795 0.6299 0.7356 0.067 Uiso calc R 1 A .
C C22 0.3494(3) 0.0333(3) 0.9022(4) 0.0692(11) Uani d . 1 . .
H H22A 0.2701 0.0271 0.9600 0.104 Uiso calc R 1 . .
H H22B 0.4091 -0.0485 0.9375 0.104 Uiso calc R 1 . .
H H22C 0.3226 0.0419 0.8169 0.104 Uiso calc R 1 . .

loop_
_atom_site_aniso_label
_atom_site_aniso_U_11
_atom_site_aniso_U_22
_atom_site_aniso_U_33
_atom_site_aniso_U_12
_atom_site_aniso_U_13
_atom_site_aniso_U_23
N1 0.0428(15) 0.0484(16) 0.0334(15) -0.0088(13) -0.0009(12) -0.0130(13)
N2 0.0395(14) 0.0485(16) 0.0345(16) -0.0083(12) 0.0022(12) -0.0154(13)
O1 0.0591(14) 0.0576(15) 0.0486(15) 0.0066(12) 0.0088(12) -0.0072(12)
O2 0.0814(16) 0.0460(14) 0.0427(15) -0.0013(13) 0.0071(13) -0.0007(12)
O3 0.0473(14) 0.0553(15) 0.0789(18) -0.0026(12) -0.0214(13) -0.0127(13)
O4 0.0607(14) 0.0438(15) 0.0808(18) -0.0038(13) -0.0162(13) -0.0145(13)
C1 0.0459(18) 0.048(2) 0.037(2) -0.0067(16) 0.0001(16) -0.0131(16)
C2 0.057(2) 0.087(3) 0.042(2) -0.024(2) 0.0029(19) -0.022(2)
C3 0.061(2) 0.083(3) 0.047(2) -0.023(2) 0.0115(18) -0.027(2)
C4 0.073(2) 0.061(2) 0.068(3) -0.013(2) 0.013(2) -0.032(2)
C5 0.063(2) 0.082(3) 0.039(2) -0.013(2) -0.0077(18) -0.0116(19)
C6 0.061(3) 0.092(4) 0.056(3) -0.008(3) -0.007(3) -0.010(3)
C6' 0.061(3) 0.092(4) 0.056(3) -0.008(3) -0.007(3) -0.010(3)
C7 0.046(2) 0.058(2) 0.042(2) -0.0060(17) -0.0084(16) -0.0076(17)
C8 0.0385(18) 0.050(2) 0.038(2) -0.0065(16) -0.0017(16) -0.0124(17)
C9 0.0423(19) 0.047(2) 0.039(2) -0.0057(17) 0.0018(16) -0.0144(17)
C10 0.055(2) 0.042(2) 0.036(2) -0.0120(17) 0.0026(17) -0.0118(17)
C11 0.059(2) 0.065(2) 0.042(2) -0.017(2) 0.0106(19) -0.019(2)
C12 0.051(2) 0.075(3) 0.059(3) -0.002(2) 0.008(2) -0.025(2)
C13 0.046(2) 0.065(2) 0.056(2) 0.0009(18) -0.0058(19) -0.015(2)
C14 0.093(3) 0.070(3) 0.047(2) -0.012(2) 0.001(2) -0.001(2)
C15 0.0485(19) 0.052(2) 0.044(2) -0.0096(17) 0.0055(16) -0.0120(17)
C16 0.0404(19) 0.046(2) 0.0315(19) -0.0046(17) 0.0073(15) -0.0099(16)
C17 0.0406(19) 0.052(2) 0.035(2) -0.0037(18) -0.0029(16) -0.0115(17)
C18 0.047(2) 0.048(2) 0.040(2) -0.0001(18) -0.0031(16) -0.0114(17)
C19 0.048(2) 0.057(2) 0.045(2) -0.0124(18) 0.0021(17) -0.0158(18)
C20 0.0409(19) 0.064(3) 0.075(3) 0.002(2) -0.0067(19) -0.022(2)
C21 0.044(2) 0.057(2) 0.060(2) 0.0039(18) -0.0010(18) -0.0157(19)
C22 0.068(2) 0.052(2) 0.087(3) -0.006(2) -0.005(2) -0.025(2)

loop_
_atom_type_symbol
_atom_type_description
_atom_type_scat_dispersion_real
_atom_type_scat_dispersion_imag
_atom_type_scat_source
C C 0.0033 0.0016 'International Tables Vol C Tables 4.2.6.8 and 6.1.1.4'
H H 0.0000 0.0000 'International Tables Vol C Tables 4.2.6.8 and 6.1.1.4'
N N 0.0061 0.0033 'International Tables Vol C Tables 4.2.6.8 and 6.1.1.4'
O O 0.0106 0.0060 'International Tables Vol C Tables 4.2.6.8 and 6.1.1.4'

loop_
_geom_angle_atom_site_label_1
_geom_angle_atom_site_label_2
_geom_angle_atom_site_label_3
_geom_angle
C3 N1 C7 114.7(2)
C3 N1 C1 107.1(2)
C7 N1 C1 117.0(2)
C2 N2 C15 115.5(2)
C2 N2 C1 108.9(2)
C15 N2 C1 117.4(2)
C9 O1 H1 109.5
C10 O2 C14 118.4(2)
C17 O3 H3 109.5
C18 O4 C22 117.9(2)
N2 C1 N1 102.7(2)
N2 C1 C4 114.2(2)
N1 C1 C4 108.2(3)
N2 C1 C5 107.7(2)
N1 C1 C5 114.0(2)
C4 C1 C5 109.9(3)
C6 C2 N2 120.6(3)
C6 C2 C3 111.9(3)
N2 C2 C3 100.6(2)
C6 C2 H2A 11.1
N2 C2 H2A 111.2
C3 C2 H2A 110.5
C6 C2 H2B 99.3
N2 C2 H2B 112.6
C3 C2 H2B 112.3
H2A C2 H2B 109.4
C6' C3 N1 125.3(6)
C6' C3 C2 108.6(6)
N1 C3 C2 102.2(3)
C6' C3 H3A 15.6
N1 C3 H3A 110.7
C2 C3 H3A 110.3
C6' C3 H3B 96.5
N1 C3 H3B 112.3
C2 C3 H3B 112.0
H3A C3 H3B 109.2
C1 C4 H4A 109.5
C1 C4 H4B 109.5
H4A C4 H4B 109.5
C1 C4 H4C 109.5
H4A C4 H4C 109.5
H4B C4 H4C 109.5
C1 C5 H5A 109.5
C1 C5 H5B 109.5
H5A C5 H5B 109.5
C1 C5 H5C 109.5
H5A C5 H5C 109.5
H5B C5 H5C 109.5
C2 C6 H2A 20.8
C2 C6 H6A 109.5
H2A C6 H6A 110.7
C2 C6 H6B 109.3
H2A C6 H6B 125.2
H6A C6 H6B 109.5
C2 C6 H6C 109.7
H2A C6 H6C 90.4
H6A C6 H6C 109.5
H6B C6 H6C 109.5
C3 C6' H3A 28.7
C3 C6' H6'1 109.1
H3A C6' H6'1 105.9
C3 C6' H6'2 110.9
H3A C6' H6'2 134.8
H6'1 C6' H6'2 109.5
C3 C6' H6'3 108.3
H3A C6' H6'3 83.4
H6'1 C6' H6'3 109.5
H6'2 C6' H6'3 109.5
N1 C7 C8 111.1(2)
N1 C7 H7A 109.4
C8 C7 H7A 109.4
N1 C7 H7B 109.4
C8 C7 H7B 109.4
H7A C7 H7B 108.0
C13 C8 C9 118.5(3)
C13 C8 C7 121.8(3)
C9 C8 C7 119.6(3)
O1 C9 C8 121.6(3)
O1 C9 C10 117.8(3)
C8 C9 C10 120.6(3)
O2 C10 C11 125.3(3)
O2 C10 C9 114.8(3)
C11 C10 C9 119.9(3)
C10 C11 C12 119.6(3)
C10 C11 H11 120.2
C12 C11 H11 120.2
C11 C12 C13 120.5(3)
C11 C12 H12 119.7
C13 C12 H12 119.7
C12 C13 C8 120.8(3)
C12 C13 H13 119.6
C8 C13 H13 119.6
O2 C14 H14A 109.5
O2 C14 H14B 109.5
H14A C14 H14B 109.5
O2 C14 H14C 109.5
H14A C14 H14C 109.5
H14B C14 H14C 109.5
N2 C15 C16 111.1(2)
N2 C15 H15A 109.4
C16 C15 H15A 109.4
N2 C15 H15B 109.4
C16 C15 H15B 109.4
H15A C15 H15B 108.0
C17 C16 C21 119.1(3)
C17 C16 C15 119.6(3)
C21 C16 C15 121.4(3)
O3 C17 C16 121.3(3)
O3 C17 C18 118.7(3)
C16 C17 C18 120.0(3)
O4 C18 C19 125.0(3)
O4 C18 C17 115.0(3)
C19 C18 C17 120.0(3)
C20 C19 C18 119.7(3)
C20 C19 H19 120.2
C18 C19 H19 120.2
C19 C20 C21 120.8(3)
C19 C20 H20 119.6
C21 C20 H20 119.6
C20 C21 C16 120.4(3)
C20 C21 H21 119.8
C16 C21 H21 119.8
O4 C22 H22A 109.5
O4 C22 H22B 109.5
H22A C22 H22B 109.5
O4 C22 H22C 109.5
H22A C22 H22C 109.5
H22B C22 H22C 109.5

loop_
_geom_bond_atom_site_label_1
_geom_bond_atom_site_label_2
_geom_bond_distance
N1 C3 1.464(4)
N1 C7 1.466(3)
N1 C1 1.494(4)
N2 C2 1.474(4)
N2 C15 1.475(3)
N2 C1 1.490(3)
O1 C9 1.368(3)
O1 H1 0.8200
O2 C10 1.367(3)
O2 C14 1.430(4)
O3 C17 1.365(3)
O3 H3 0.8200
O4 C18 1.367(3)
O4 C22 1.410(3)
C1 C4 1.521(4)
C1 C5 1.528(4)
C2 C6 1.443(5)
C2 C3 1.508(4)
C2 H2A 0.9700
C2 H2B 0.9700
C3 C6' 1.412(10)
C3 H3A 0.9700
C3 H3B 0.9700
C4 H4A 0.9600
C4 H4B 0.9600
C4 H4C 0.9600
C5 H5A 0.9600
C5 H5B 0.9600
C5 H5C 0.9600
C6 H2A 0.5253
C6 H6A 0.9600
C6 H6B 0.9600
C6 H6C 0.9600
C6' H3A 0.5440
C6' H6'1 0.9600
C6' H6'2 0.9600
C6' H6'3 0.9600
C7 C8 1.513(4)
C7 H7A 0.9700
C7 H7B 0.9700
C8 C13 1.386(4)
C8 C9 1.386(4)
C9 C10 1.403(4)
C10 C11 1.375(4)
C11 C12 1.380(4)
C11 H11 0.9300
C12 C13 1.382(4)
C12 H12 0.9300
C13 H13 0.9300
C14 H14A 0.9600
C14 H14B 0.9600
C14 H14C 0.9600
C15 C16 1.510(4)
C15 H15A 0.9700
C15 H15B 0.9700
C16 C17 1.389(4)
C16 C21 1.391(4)
C17 C18 1.401(4)
C18 C19 1.380(4)
C19 C20 1.376(4)
C19 H19 0.9300
C20 C21 1.377(4)
C20 H20 0.9300
C21 H21 0.9300
C22 H22A 0.9600
C22 H22B 0.9600
C22 H22C 0.9600

loop_
_geom_hbond_atom_site_label_D
_geom_hbond_atom_site_label_H
_geom_hbond_atom_site_label_A
_geom_hbond_site_symmetry_A
_geom_hbond_distance_DH
_geom_hbond_distance_HA
_geom_hbond_distance_DA
_geom_hbond_angle_DHA
C22 H22B O4 2_657 0.96 2.50 3.289(4) 139.7

loop_
_geom_torsion_atom_site_label_1
_geom_torsion_atom_site_label_2
_geom_torsion_atom_site_label_3
_geom_torsion_atom_site_label_4
_geom_torsion
C2 N2 C1 N1 -10.4(3)
C15 N2 C1 N1 -144.1(2)
C2 N2 C1 C4 106.6(3)
C15 N2 C1 C4 -27.1(4)
C2 N2 C1 C5 -131.1(3)
C15 N2 C1 C5 95.3(3)
C3 N1 C1 N2 -17.3(3)
C7 N1 C1 N2 -147.7(2)
C3 N1 C1 C4 -138.5(3)
C7 N1 C1 C4 91.1(3)
C3 N1 C1 C5 98.9(3)
C7 N1 C1 C5 -31.5(4)
C15 N2 C2 C6 43.8(4)
C1 N2 C2 C6 -90.8(4)
C15 N2 C2 C3 167.4(3)
C1 N2 C2 C3 32.8(3)
C7 N1 C3 C6' 45.8(7)
C1 N1 C3 C6' -85.9(7)
C7 N1 C3 C2 169.4(3)
C1 N1 C3 C2 37.7(3)
C6 C2 C3 C6' -138.7(6)
N2 C2 C3 C6' 92.0(6)
C6 C2 C3 N1 87.1(4)
N2 C2 C3 N1 -42.2(3)
C3 N1 C7 C8 66.9(3)
C1 N1 C7 C8 -166.3(2)
N1 C7 C8 C13 -135.5(3)
N1 C7 C8 C9 48.1(4)
C13 C8 C9 O1 178.2(3)
C7 C8 C9 O1 -5.2(4)
C13 C8 C9 C10 -0.3(4)
C7 C8 C9 C10 176.3(3)
C14 O2 C10 C11 0.7(4)
C14 O2 C10 C9 -179.9(3)
O1 C9 C10 O2 2.1(4)
C8 C9 C10 O2 -179.3(3)
O1 C9 C10 C11 -178.5(3)
C8 C9 C10 C11 0.1(4)
O2 C10 C11 C12 179.8(3)
C9 C10 C11 C12 0.4(5)
C10 C11 C12 C13 -0.8(5)
C11 C12 C13 C8 0.6(5)
C9 C8 C13 C12 -0.1(5)
C7 C8 C13 C12 -176.5(3)
C2 N2 C15 C16 62.9(3)
C1 N2 C15 C16 -166.4(2)
N2 C15 C16 C17 46.5(4)
N2 C15 C16 C21 -134.9(3)
C21 C16 C17 O3 178.8(3)
C15 C16 C17 O3 -2.6(4)
C21 C16 C17 C18 -0.8(4)
C15 C16 C17 C18 177.8(3)
C22 O4 C18 C19 3.0(4)
C22 O4 C18 C17 -177.3(3)
O3 C17 C18 O4 1.4(4)
C16 C17 C18 O4 -179.0(3)
O3 C17 C18 C19 -178.8(3)
C16 C17 C18 C19 0.8(4)
O4 C18 C19 C20 179.4(3)
C17 C18 C19 C20 -0.3(5)
C18 C19 C20 C21 -0.2(5)
C19 C20 C21 C16 0.1(5)
C17 C16 C21 C20 0.4(4)
C15 C16 C21 C20 -178.2(3)
